data_7021483
loop_
_publ_author_name
'Zhang, Zhi-Yuan'
'Gong, Wei-Jie'
'Wang, Fan'
'Chen, Min-Min'
'Zhou, Li-Kuan'
'Ren, Zhi-Gang'
'Sun, Zhen-Rong'
'Lang, Jian-Ping'

_publ_section_title
;
 Assembly of new Mo/Cu/S clusters from [Et4N][Tp*MoS(S4)] and Cu(i) salts:
 syntheses, structures and third-order nonlinear optical properties.
;
_journal_issue 26
_journal_name_full 'Dalton transactions (Cambridge, England : 2003)'
_journal_page_first 9495
_journal_page_last 9504
_journal_paper_doi 10.1039/c3dt50759a
_journal_volume 42
_journal_year 2013
_chemical_formula_moiety 'C15 H22 B Cu3 I3 Mo N6 S3, C8 H20 N, 0.5(C H2 Cl2)'
_chemical_formula_sum 'C23.5 H43 B Cl Cu3 I3 Mo N7 S3'
_chemical_formula_weight 1233.35
_chemical_name_systematic
;
?
;
_space_group_IT_number 2
_symmetry_cell_setting triclinic
_symmetry_space_group_name_Hall '-P 1'
_symmetry_space_group_name_H-M 'P -1'
_atom_sites_solution_hydrogens geom
_atom_sites_solution_primary direct
_atom_sites_solution_secondary difmap
_cell_angle_alpha 77.98(3)
_cell_angle_beta 85.53(3)
_cell_angle_gamma 80.75(3)
_cell_formula_units_Z 2
_cell_length_a 10.485(2)
_cell_length_b 10.901(2)
_cell_length_c 18.762(4)
_cell_measurement_reflns_used 9436
_cell_measurement_temperature 223(2)
_cell_measurement_theta_max 27.5982
_cell_measurement_theta_min 3.0374
_cell_volume 2068.0(8)
_computing_cell_refinement 'CrystalClear, Ver. 1.30 (Rigaku/MSC, 2001)'
_computing_data_collection 'CrystalClear, Ver. 1.30 (Rigaku/MSC, 2001)'
_computing_data_reduction 'CrystalStructure, Ver. 3.60 (Rigaku/MSC,2004)'
_computing_molecular_graphics 'SHELXS-97 (Sheldrick, 1990)'
_computing_structure_refinement 'SHELXL-97 (Sheldrick, 1997)'
_computing_structure_solution 'SHELXS-97 (Sheldrick, 1990)'
_diffrn_ambient_temperature 223(2)
_diffrn_measured_fraction_theta_full 0.992
_diffrn_measured_fraction_theta_max 0.992
_diffrn_measurement_device_type 'Rigaku Mercury'
_diffrn_measurement_method /w
_diffrn_radiation_monochromator graphite
_diffrn_radiation_source 'fine-focus sealed tube'
_diffrn_radiation_type MoK\a
_diffrn_radiation_wavelength 0.71073
_diffrn_reflns_av_R_equivalents 0.0564
_diffrn_reflns_av_sigmaI/netI 0.0792
_diffrn_reflns_limit_h_max 12
_diffrn_reflns_limit_h_min -12
_diffrn_reflns_limit_k_max 12
_diffrn_reflns_limit_k_min -12
_diffrn_reflns_limit_l_max 22
_diffrn_reflns_limit_l_min -19
_diffrn_reflns_number 16356
_diffrn_reflns_theta_full 25.00
_diffrn_reflns_theta_max 25.00
_diffrn_reflns_theta_min 3.04
_diffrn_standards_decay_% 0
_diffrn_standards_interval_count 0
_diffrn_standards_interval_time 0
_diffrn_standards_number 0
_exptl_absorpt_coefficient_mu 4.298
_exptl_absorpt_correction_T_max 1.0000
_exptl_absorpt_correction_T_min 0.5698
_exptl_absorpt_correction_type multi-scan
_exptl_absorpt_process_details 'Jacobson, R. (1998) Private communication to Rigaku Company, Tokyo, Japan.'
_exptl_crystal_colour Dark-green
_exptl_crystal_density_diffrn 1.981
_exptl_crystal_density_method 'not measured'
_exptl_crystal_description Block
_exptl_crystal_F_000 1182
_exptl_crystal_size_max 0.30
_exptl_crystal_size_mid 0.20
_exptl_crystal_size_min 0.20
_refine_diff_density_max 1.931
_refine_diff_density_min -1.567
_refine_diff_density_rms 0.253
_refine_ls_extinction_method none
_refine_ls_goodness_of_fit_ref 1.058
_refine_ls_hydrogen_treatment mixed
_refine_ls_matrix_type full
_refine_ls_number_parameters 410
_refine_ls_number_reflns 7222
_refine_ls_number_restraints 0
_refine_ls_restrained_S_all 1.058
_refine_ls_R_factor_all 0.1066
_refine_ls_R_factor_gt 0.0774
_refine_ls_shift/su_max 0.000
_refine_ls_shift/su_mean 0.000
_refine_ls_structure_factor_coef Fsqd
_refine_ls_weighting_details 'calc w=1/[\s^2^(Fo^2^)+(0.1391P)^2^+3.5052P] where P=(Fo^2^+2Fc^2^)/3'
_refine_ls_weighting_scheme calc
_refine_ls_wR_factor_gt 0.2168
_refine_ls_wR_factor_ref 0.2376
_reflns_number_gt 5061
_reflns_number_total 7222
_reflns_threshold_expression >2sigma(I)
_cod_data_source_file c3dt50759a.txt
_cod_data_source_block 4^.^0.5CH~2~Cl~2~
_cod_depositor_comments
;
The following automatic conversions were performed:

'_exptl_absorpt_correction_type' value 'Multi-scan' changed to
'multi-scan' according to
/home/saulius/struct/CIF-dictionaries/cif_core.dic dictionary named
'cif_core.dic' version 2.4.2 from 2011-04-26.

Automatic conversion script
Id: cif_fix_values 1891 2012-01-12 08:04:46Z andrius 
;
_cod_original_cell_volume 2068.0(7)
_cod_original_formula_sum 'C23.50 H43 B Cl Cu3 I3 Mo N7 S3'
_cod_database_code 7021483

loop_
_symmetry_equiv_pos_as_xyz
'x, y, z'
'-x, -y, -z'

loop_
_atom_site_label
_atom_site_type_symbol
_atom_site_fract_x
_atom_site_fract_y
_atom_site_fract_z
_atom_site_U_iso_or_equiv
_atom_site_adp_type
_atom_site_occupancy
_atom_site_symmetry_multiplicity
_atom_site_calc_flag
_atom_site_refinement_flags
Mo1 Mo 0.22051(9) 0.91732(9) 0.22294(6) 0.0276(3) Uani 1 1 d .
S1 S 0.2345(3) 0.7197(3) 0.19223(18) 0.0359(7) Uani 1 1 d .
S2 S 0.1817(3) 0.8747(3) 0.34910(18) 0.0350(7) Uani 1 1 d .
S3 S 0.4313(3) 0.9593(3) 0.20891(19) 0.0371(7) Uani 1 1 d .
Cu1 Cu 0.23428(15) 0.69406(14) 0.31164(9) 0.0374(4) Uani 1 1 d .
Cu2 Cu 0.38971(14) 0.88378(15) 0.32522(9) 0.0374(4) Uani 1 1 d .
Cu3 Cu 0.43198(14) 0.75991(14) 0.20062(9) 0.0383(4) Uani 1 1 d .
I1 I 0.26765(11) 0.49041(9) 0.39724(6) 0.0565(3) Uani 1 1 d .
I2 I 0.55170(9) 0.85297(9) 0.41691(5) 0.0478(3) Uani 1 1 d .
I3 I 0.63152(9) 0.61665(10) 0.18015(6) 0.0596(3) Uani 1 1 d .
B1 B 0.0118(13) 1.1508(12) 0.1265(8) 0.033(3) Uani 1 1 d .
H1 H -0.053(12) 1.235(12) 0.082(7) 0.039 Uiso 1 1 d .
N1 N 0.0008(9) 0.9408(9) 0.2132(6) 0.033(2) Uani 1 1 d .
N2 N -0.0596(8) 1.0468(9) 0.1735(6) 0.032(2) Uani 1 1 d .
N3 N 0.1611(9) 1.1266(9) 0.2294(6) 0.033(2) Uani 1 1 d .
N4 N 0.0797(9) 1.2064(9) 0.1783(6) 0.035(2) Uani 1 1 d .
N5 N 0.2105(9) 0.9989(10) 0.1006(5) 0.036(2) Uani 1 1 d .
N6 N 0.1100(9) 1.0918(9) 0.0749(6) 0.035(2) Uani 1 1 d .
N7 N -0.2281(11) 1.2673(10) 0.3965(6) 0.045(3) Uani 1 1 d .
C1 C -0.0901(11) 0.8677(13) 0.2455(8) 0.040(3) Uani 1 1 d .
C2 C -0.2116(11) 0.9362(14) 0.2257(7) 0.044(3) Uani 1 1 d .
H2 H -0.2928 0.9107 0.2400 0.052 Uiso 1 1 calc R
C3 C -0.1888(12) 1.0437(13) 0.1827(7) 0.040(3) Uani 1 1 d .
C4 C -0.0669(13) 0.7392(12) 0.2923(8) 0.048(4) Uani 1 1 d .
H4A H -0.0182 0.6804 0.2643 0.072 Uiso 1 1 calc R
H4B H -0.1491 0.7113 0.3096 0.072 Uiso 1 1 calc R
H4C H -0.0181 0.7419 0.3337 0.072 Uiso 1 1 calc R
C5 C -0.2862(11) 1.1541(14) 0.1443(8) 0.045(3) Uani 1 1 d .
H5A H -0.3734 1.1402 0.1613 0.068 Uiso 1 1 calc R
H5B H -0.2768 1.1589 0.0920 0.068 Uiso 1 1 calc R
H5C H -0.2696 1.2330 0.1555 0.068 Uiso 1 1 calc R
C6 C 0.2021(12) 1.2003(11) 0.2716(8) 0.039(3) Uani 1 1 d .
C7 C 0.1429(13) 1.3274(13) 0.2437(8) 0.047(3) Uani 1 1 d .
H7 H 0.1537 1.3997 0.2613 0.056 Uiso 1 1 calc R
C8 C 0.0695(12) 1.3263(12) 0.1883(8) 0.043(3) Uani 1 1 d .
C9 C 0.2863(16) 1.1592(15) 0.3327(10) 0.066(5) Uani 1 1 d .
H9A H 0.2490 1.0970 0.3696 0.099 Uiso 1 1 calc R
H9B H 0.2956 1.2316 0.3534 0.099 Uiso 1 1 calc R
H9C H 0.3706 1.1217 0.3159 0.099 Uiso 1 1 calc R
C10 C -0.0076(16) 1.4374(13) 0.1401(10) 0.065(5) Uani 1 1 d .
H10A H 0.0214 1.4393 0.0896 0.097 Uiso 1 1 calc R
H10B H 0.0049 1.5156 0.1538 0.097 Uiso 1 1 calc R
H10C H -0.0986 1.4287 0.1461 0.097 Uiso 1 1 calc R
C11 C 0.2849(12) 0.9754(12) 0.0421(7) 0.039(3) Uani 1 1 d .
C12 C 0.2297(13) 1.0569(13) -0.0200(8) 0.044(3) Uani 1 1 d .
H12 H 0.2622 1.0612 -0.0685 0.053 Uiso 1 1 calc R
C13 C 0.1249(12) 1.1258(12) 0.0016(7) 0.039(3) Uani 1 1 d .
C14 C 0.4044(12) 0.8797(13) 0.0405(8) 0.045(3) Uani 1 1 d .
H14A H 0.4668 0.8944 0.0722 0.067 Uiso 1 1 calc R
H14B H 0.4414 0.8879 -0.0090 0.067 Uiso 1 1 calc R
H14C H 0.3823 0.7951 0.0572 0.067 Uiso 1 1 calc R
C15 C 0.0278(16) 1.2239(15) -0.0449(9) 0.064(5) Uani 1 1 d .
H15A H 0.0539 1.2295 -0.0961 0.096 Uiso 1 1 calc R
H15B H 0.0254 1.3059 -0.0321 0.096 Uiso 1 1 calc R
H15C H -0.0574 1.1984 -0.0361 0.096 Uiso 1 1 calc R
C16 C -0.3246(16) 1.3552(14) 0.4385(9) 0.059(4) Uani 1 1 d .
H16A H -0.4103 1.3290 0.4409 0.071 Uiso 1 1 calc R
H16B H -0.2972 1.3417 0.4886 0.071 Uiso 1 1 calc R
C17 C -0.337(2) 1.4952(16) 0.4061(11) 0.079(6) Uani 1 1 d .
H17A H -0.2583 1.5265 0.4126 0.118 Uiso 1 1 calc R
H17B H -0.4095 1.5401 0.4305 0.118 Uiso 1 1 calc R
H17C H -0.3522 1.5091 0.3545 0.118 Uiso 1 1 calc R
C18 C -0.2707(19) 1.2853(18) 0.3199(9) 0.070(5) Uani 1 1 d .
H18A H -0.2662 1.3733 0.2955 0.084 Uiso 1 1 calc R
H18B H -0.2090 1.2307 0.2938 0.084 Uiso 1 1 calc R
C19 C -0.4030(17) 1.258(2) 0.3128(10) 0.079(6) Uani 1 1 d .
H19A H -0.4014 1.1666 0.3204 0.118 Uiso 1 1 calc R
H19B H -0.4321 1.2969 0.2643 0.118 Uiso 1 1 calc R
H19C H -0.4617 1.2913 0.3489 0.118 Uiso 1 1 calc R
C20 C -0.2299(16) 1.1317(15) 0.4379(9) 0.060(4) Uani 1 1 d .
H20A H -0.2074 1.1265 0.4883 0.073 Uiso 1 1 calc R
H20B H -0.3184 1.1126 0.4394 0.073 Uiso 1 1 calc R
C21 C -0.1402(19) 1.0309(17) 0.4070(12) 0.084(6) Uani 1 1 d .
H21A H -0.1495 1.0449 0.3547 0.126 Uiso 1 1 calc R
H21B H -0.1619 0.9480 0.4298 0.126 Uiso 1 1 calc R
H21C H -0.0516 1.0350 0.4166 0.126 Uiso 1 1 calc R
C22 C -0.0965(17) 1.3048(19) 0.3912(10) 0.078(6) Uani 1 1 d .
H22A H -0.1027 1.3942 0.3669 0.094 Uiso 1 1 calc R
H22B H -0.0406 1.2550 0.3599 0.094 Uiso 1 1 calc R
C23 C -0.0292(18) 1.287(2) 0.4652(11) 0.092(7) Uani 1 1 d .
H23A H -0.0740 1.3484 0.4930 0.139 Uiso 1 1 calc R
H23B H 0.0602 1.3011 0.4554 0.139 Uiso 1 1 calc R
H23C H -0.0322 1.2022 0.4929 0.139 Uiso 1 1 calc R
C24 C 0.382(4) 1.439(4) 0.0888(18) 0.089(15) Uani 0.50 1 d P
H24A H 0.4733 1.4510 0.0803 0.107 Uiso 0.50 1 calc PR
H24B H 0.3533 1.4564 0.1371 0.107 Uiso 0.50 1 calc PR
Cl1 Cl 0.3688(7) 1.2898(6) 0.0867(4) 0.054(2) Uani 0.50 1 d P
Cl2 Cl 0.2838(8) 1.5517(7) 0.0180(4) 0.060(2) Uani 0.50 1 d P

loop_
_atom_site_aniso_label
_atom_site_aniso_U_11
_atom_site_aniso_U_22
_atom_site_aniso_U_33
_atom_site_aniso_U_23
_atom_site_aniso_U_13
_atom_site_aniso_U_12
Mo1 0.0212(5) 0.0258(5) 0.0349(6) -0.0059(4) -0.0013(4) -0.0008(4)
S1 0.0358(16) 0.0327(16) 0.0394(19) -0.0113(14) -0.0010(13) -0.0012(13)
S2 0.0313(16) 0.0365(17) 0.0370(18) -0.0101(14) 0.0042(13) -0.0031(13)
S3 0.0246(15) 0.0382(17) 0.048(2) -0.0066(15) 0.0005(13) -0.0051(13)
Cu1 0.0405(9) 0.0309(8) 0.0397(10) -0.0047(7) -0.0025(7) -0.0049(7)
Cu2 0.0293(8) 0.0417(9) 0.0423(10) -0.0115(7) -0.0041(7) -0.0037(7)
Cu3 0.0308(8) 0.0379(9) 0.0437(10) -0.0105(7) -0.0001(7) 0.0041(7)
I1 0.0869(8) 0.0329(5) 0.0490(6) -0.0052(4) -0.0082(5) -0.0079(5)
I2 0.0411(5) 0.0551(6) 0.0478(6) -0.0083(4) -0.0101(4) -0.0074(4)
I3 0.0464(6) 0.0624(7) 0.0583(7) -0.0099(5) 0.0016(5) 0.0224(5)
B1 0.031(7) 0.020(6) 0.045(9) -0.008(6) 0.000(6) 0.001(6)
N1 0.025(5) 0.033(6) 0.040(6) -0.010(5) 0.003(4) -0.002(4)
N2 0.015(4) 0.029(5) 0.049(7) -0.008(5) 0.001(4) 0.008(4)
N3 0.022(5) 0.021(5) 0.049(7) -0.005(5) 0.002(4) 0.008(4)
N4 0.025(5) 0.031(6) 0.042(7) -0.001(5) 0.007(4) 0.007(4)
N5 0.030(5) 0.053(7) 0.020(6) -0.003(5) -0.001(4) -0.001(5)
N6 0.024(5) 0.031(5) 0.042(7) 0.002(5) -0.007(4) 0.008(4)
N7 0.053(7) 0.037(6) 0.045(7) -0.013(5) 0.010(5) -0.009(5)
C1 0.020(6) 0.048(8) 0.048(9) -0.006(7) 0.010(5) -0.003(5)
C2 0.019(6) 0.068(10) 0.044(8) -0.007(7) -0.008(5) -0.008(6)
C3 0.033(7) 0.051(8) 0.036(8) -0.012(6) -0.003(5) -0.008(6)
C4 0.038(7) 0.038(7) 0.064(10) 0.008(7) -0.018(7) -0.008(6)
C5 0.018(6) 0.060(9) 0.054(9) -0.014(7) 0.002(6) 0.005(6)
C6 0.029(6) 0.026(6) 0.068(10) -0.024(6) 0.000(6) -0.005(5)
C7 0.042(8) 0.042(8) 0.060(10) -0.019(7) 0.000(7) -0.003(6)
C8 0.033(7) 0.028(7) 0.059(10) -0.002(6) 0.004(6) 0.012(5)
C9 0.065(10) 0.052(9) 0.096(14) -0.044(9) -0.035(9) 0.000(8)
C10 0.066(10) 0.021(7) 0.097(14) 0.001(8) -0.013(9) 0.012(7)
C11 0.045(8) 0.037(7) 0.032(8) -0.001(6) -0.006(6) -0.004(6)
C12 0.046(8) 0.052(8) 0.030(7) 0.001(6) 0.003(6) -0.005(7)
C13 0.031(7) 0.041(7) 0.038(8) -0.003(6) 0.010(5) 0.003(6)
C14 0.036(7) 0.045(8) 0.048(9) -0.008(7) -0.005(6) 0.009(6)
C15 0.070(11) 0.057(10) 0.053(10) 0.006(8) -0.021(8) 0.010(8)
C16 0.067(10) 0.050(9) 0.055(10) -0.012(8) 0.017(8) -0.005(8)
C17 0.096(15) 0.048(10) 0.090(15) -0.019(10) -0.017(11) 0.007(9)
C18 0.096(14) 0.076(12) 0.036(9) -0.020(8) 0.010(9) -0.001(10)
C19 0.064(12) 0.107(16) 0.061(12) -0.020(11) -0.007(9) 0.005(11)
C20 0.065(10) 0.053(9) 0.070(12) -0.020(8) -0.012(8) -0.013(8)
C21 0.086(14) 0.055(11) 0.118(18) -0.044(11) -0.018(12) 0.013(10)
C22 0.071(12) 0.091(14) 0.082(14) -0.017(11) 0.019(10) -0.053(11)
C23 0.064(11) 0.133(19) 0.103(17) -0.041(14) 0.005(11) -0.063(13)
C24 0.12(3) 0.12(3) 0.06(2) -0.06(2) 0.07(2) -0.11(3)
Cl1 0.048(4) 0.031(3) 0.073(5) -0.012(3) 0.031(4) 0.012(3)
Cl2 0.064(5) 0.040(4) 0.057(5) 0.001(3) 0.006(4) 0.030(3)

loop_
_atom_type_symbol
_atom_type_description
_atom_type_scat_dispersion_real
_atom_type_scat_dispersion_imag
_atom_type_scat_source
C C 0.0033 0.0016 'International Tables Vol C Tables 4.2.6.8 and 6.1.1.4'
H H 0.0000 0.0000 'International Tables Vol C Tables 4.2.6.8 and 6.1.1.4'
B B 0.0013 0.0007 'International Tables Vol C Tables 4.2.6.8 and 6.1.1.4'
N N 0.0061 0.0033 'International Tables Vol C Tables 4.2.6.8 and 6.1.1.4'
S S 0.1246 0.1234 'International Tables Vol C Tables 4.2.6.8 and 6.1.1.4'
Cl Cl 0.1484 0.1585 'International Tables Vol C Tables 4.2.6.8 and 6.1.1.4'
Cu Cu 0.3201 1.2651 'International Tables Vol C Tables 4.2.6.8 and 6.1.1.4'
Mo Mo -1.6832 0.6857 'International Tables Vol C Tables 4.2.6.8 and 6.1.1.4'
I I -0.4742 1.8119 'International Tables Vol C Tables 4.2.6.8 and 6.1.1.4'

loop_
_geom_angle_atom_site_label_1
_geom_angle_atom_site_label_2
_geom_angle_atom_site_label_3
_geom_angle
N5 Mo1 N3 82.0(4)
N5 Mo1 N1 81.1(4)
N3 Mo1 N1 78.7(3)
N5 Mo1 S3 85.4(3)
N3 Mo1 S3 86.5(2)
N1 Mo1 S3 161.1(3)
N5 Mo1 S1 86.2(3)
N3 Mo1 S1 163.5(3)
N1 Mo1 S1 88.1(3)
S3 Mo1 S1 104.05(12)
N5 Mo1 S2 164.6(3)
N3 Mo1 S2 86.0(3)
N1 Mo1 S2 87.1(3)
S3 Mo1 S2 103.56(12)
S1 Mo1 S2 103.37(12)
N5 Mo1 Cu1 138.4(3)
N3 Mo1 Cu1 138.0(3)
N1 Mo1 Cu1 94.5(3)
S3 Mo1 Cu1 104.36(10)
S1 Mo1 Cu1 52.18(9)
S2 Mo1 Cu1 52.13(9)
N5 Mo1 Cu3 91.0(3)
N3 Mo1 Cu3 138.9(2)
N1 Mo1 Cu3 140.3(3)
S3 Mo1 Cu3 52.52(9)
S1 Mo1 Cu3 52.36(9)
S2 Mo1 Cu3 104.42(10)
Cu1 Mo1 Cu3 66.34(6)
N5 Mo1 Cu2 137.5(2)
N3 Mo1 Cu2 91.8(3)
N1 Mo1 Cu2 139.0(3)
S3 Mo1 Cu2 52.23(10)
S1 Mo1 Cu2 104.67(10)
S2 Mo1 Cu2 52.18(8)
Cu1 Mo1 Cu2 66.41(6)
Cu3 Mo1 Cu2 66.73(6)
Cu1 S1 Cu3 81.84(12)
Cu1 S1 Mo1 71.27(11)
Cu3 S1 Mo1 71.21(10)
Cu1 S2 Cu2 82.05(12)
Cu1 S2 Mo1 71.08(11)
Cu2 S2 Mo1 71.23(11)
Cu2 S3 Cu3 82.38(13)
Cu2 S3 Mo1 71.65(10)
Cu3 S3 Mo1 71.36(10)
S1 Cu1 S2 112.23(13)
S1 Cu1 I1 125.64(11)
S2 Cu1 I1 121.90(11)
S1 Cu1 Mo1 56.56(9)
S2 Cu1 Mo1 56.79(9)
I1 Cu1 Mo1 174.38(8)
S1 Cu1 Cu3 49.21(9)
S2 Cu1 Cu3 100.41(10)
I1 Cu1 Cu3 119.78(8)
Mo1 Cu1 Cu3 56.88(5)
S1 Cu1 Cu2 100.41(10)
S2 Cu1 Cu2 49.07(9)
I1 Cu1 Cu2 117.73(7)
Mo1 Cu1 Cu2 56.93(5)
Cu3 Cu1 Cu2 60.38(6)
S3 Cu2 S2 111.73(13)
S3 Cu2 I2 122.19(10)
S2 Cu2 I2 125.18(11)
S3 Cu2 Mo1 56.12(9)
S2 Cu2 Mo1 56.60(9)
I2 Cu2 Mo1 178.21(8)
S3 Cu2 Cu1 99.54(10)
S2 Cu2 Cu1 48.89(9)
I2 Cu2 Cu1 124.06(7)
Mo1 Cu2 Cu1 56.66(5)
S3 Cu2 Cu3 48.93(10)
S2 Cu2 Cu3 99.68(11)
I2 Cu2 Cu3 122.09(7)
Mo1 Cu2 Cu3 56.55(5)
Cu1 Cu2 Cu3 59.72(6)
S1 Cu3 S3 111.60(13)
S1 Cu3 I3 124.75(11)
S3 Cu3 I3 122.71(11)
S1 Cu3 Mo1 56.42(9)
S3 Cu3 Mo1 56.13(9)
I3 Cu3 Mo1 178.83(8)
S1 Cu3 Cu1 48.94(10)
S3 Cu3 Cu1 99.49(11)
I3 Cu3 Cu1 123.89(7)
Mo1 Cu3 Cu1 56.78(5)
S1 Cu3 Cu2 99.77(11)
S3 Cu3 Cu2 48.69(10)
I3 Cu3 Cu2 122.55(7)
Mo1 Cu3 Cu2 56.71(5)
Cu1 Cu3 Cu2 59.90(6)
N6 B1 N4 110.3(10)
N6 B1 N2 109.2(10)
N4 B1 N2 107.2(11)
N6 B1 H1 100(6)
N4 B1 H1 112(6)
N2 B1 H1 117(6)
N2 N1 C1 108.3(9)
N2 N1 Mo1 119.3(7)
C1 N1 Mo1 132.2(8)
N1 N2 C3 108.0(10)
N1 N2 B1 123.4(9)
C3 N2 B1 128.6(10)
C6 N3 N4 107.6(9)
C6 N3 Mo1 131.9(8)
N4 N3 Mo1 120.1(8)
C8 N4 N3 109.4(10)
C8 N4 B1 130.5(10)
N3 N4 B1 120.0(9)
C11 N5 N6 106.6(10)
C11 N5 Mo1 133.6(8)
N6 N5 Mo1 119.8(8)
C13 N6 N5 109.3(10)
C13 N6 B1 128.9(10)
N5 N6 B1 121.4(10)
C22 N7 C18 107.0(12)
C22 N7 C20 112.2(13)
C18 N7 C20 111.6(12)
C22 N7 C16 110.0(12)
C18 N7 C16 108.9(12)
C20 N7 C16 107.1(11)
N1 C1 C2 107.2(11)
N1 C1 C4 127.2(11)
C2 C1 C4 125.7(11)
C3 C2 C1 106.1(11)
C3 C2 H2 126.9
C1 C2 H2 126.9
C2 C3 N2 110.3(12)
C2 C3 C5 128.8(12)
N2 C3 C5 120.9(11)
C1 C4 H4A 109.5
C1 C4 H4B 109.5
H4A C4 H4B 109.5
C1 C4 H4C 109.5
H4A C4 H4C 109.5
H4B C4 H4C 109.5
C3 C5 H5A 109.5
C3 C5 H5B 109.5
H5A C5 H5B 109.5
C3 C5 H5C 109.5
H5A C5 H5C 109.5
H5B C5 H5C 109.5
N3 C6 C7 105.7(11)
N3 C6 C9 127.7(11)
C7 C6 C9 126.5(12)
C8 C7 C6 108.7(12)
C8 C7 H7 125.7
C6 C7 H7 125.7
C7 C8 N4 108.6(11)
C7 C8 C10 128.3(13)
N4 C8 C10 123.0(13)
C6 C9 H9A 109.5
C6 C9 H9B 109.5
H9A C9 H9B 109.5
C6 C9 H9C 109.5
H9A C9 H9C 109.5
H9B C9 H9C 109.5
C8 C10 H10A 109.5
C8 C10 H10B 109.5
H10A C10 H10B 109.5
C8 C10 H10C 109.5
H10A C10 H10C 109.5
H10B C10 H10C 109.5
N5 C11 C12 107.6(12)
N5 C11 C14 127.6(12)
C12 C11 C14 124.7(13)
C13 C12 C11 108.1(13)
C13 C12 H12 125.9
C11 C12 H12 125.9
C12 C13 N6 108.4(11)
C12 C13 C15 128.5(13)
N6 C13 C15 123.1(12)
C11 C14 H14A 109.5
C11 C14 H14B 109.5
H14A C14 H14B 109.5
C11 C14 H14C 109.5
H14A C14 H14C 109.5
H14B C14 H14C 109.5
C13 C15 H15A 109.5
C13 C15 H15B 109.5
H15A C15 H15B 109.5
C13 C15 H15C 109.5
H15A C15 H15C 109.5
H15B C15 H15C 109.5
C17 C16 N7 115.6(14)
C17 C16 H16A 108.4
N7 C16 H16A 108.4
C17 C16 H16B 108.4
N7 C16 H16B 108.4
H16A C16 H16B 107.4
C16 C17 H17A 109.5
C16 C17 H17B 109.5
H17A C17 H17B 109.5
C16 C17 H17C 109.5
H17A C17 H17C 109.5
H17B C17 H17C 109.5
C19 C18 N7 115.8(14)
C19 C18 H18A 108.3
N7 C18 H18A 108.3
C19 C18 H18B 108.3
N7 C18 H18B 108.3
H18A C18 H18B 107.4
C18 C19 H19A 109.5
C18 C19 H19B 109.5
H19A C19 H19B 109.5
C18 C19 H19C 109.5
H19A C19 H19C 109.5
H19B C19 H19C 109.5
C21 C20 N7 115.7(15)
C21 C20 H20A 108.4
N7 C20 H20A 108.4
C21 C20 H20B 108.4
N7 C20 H20B 108.4
H20A C20 H20B 107.4
C20 C21 H21A 109.5
C20 C21 H21B 109.5
H21A C21 H21B 109.5
C20 C21 H21C 109.5
H21A C21 H21C 109.5
H21B C21 H21C 109.5
N7 C22 C23 116.1(14)
N7 C22 H22A 108.3
C23 C22 H22A 108.3
N7 C22 H22B 108.3
C23 C22 H22B 108.3
H22A C22 H22B 107.4
C22 C23 H23A 109.5
C22 C23 H23B 109.5
H23A C23 H23B 109.5
C22 C23 H23C 109.5
H23A C23 H23C 109.5
H23B C23 H23C 109.5
Cl1 C24 Cl2 110.8(19)
Cl1 C24 H24A 109.5
Cl2 C24 H24A 109.5
Cl1 C24 H24B 109.5
Cl2 C24 H24B 109.5
H24A C24 H24B 108.1

loop_
_geom_bond_atom_site_label_1
_geom_bond_atom_site_label_2
_geom_bond_distance
Mo1 N5 2.287(10)
Mo1 N3 2.293(9)
Mo1 N1 2.294(9)
Mo1 S3 2.313(3)
Mo1 S1 2.323(3)
Mo1 S2 2.332(3)
Mo1 Cu1 2.637(2)
Mo1 Cu3 2.640(2)
Mo1 Cu2 2.6445(19)
S1 Cu1 2.199(4)
S1 Cu3 2.208(3)
S2 Cu1 2.200(4)
S2 Cu2 2.206(3)
S3 Cu2 2.202(4)
S3 Cu3 2.211(4)
Cu1 I1 2.4461(19)
Cu1 Cu3 2.887(2)
Cu1 Cu2 2.892(2)
Cu2 I2 2.4471(18)
Cu2 Cu3 2.906(2)
Cu3 I3 2.4571(19)
B1 N6 1.518(18)
B1 N4 1.520(18)
B1 N2 1.543(16)
B1 H1 1.25(12)
N1 N2 1.330(13)
N1 C1 1.364(15)
N2 C3 1.357(15)
N3 C6 1.373(15)
N3 N4 1.395(13)
N4 C8 1.345(17)
N5 C11 1.340(17)
N5 N6 1.380(13)
N6 C13 1.351(16)
N7 C22 1.491(18)
N7 C18 1.504(19)
N7 C20 1.522(19)
N7 C16 1.562(18)
C1 C2 1.404(17)
C1 C4 1.486(18)
C2 C3 1.321(19)
C2 H2 0.9400
C3 C5 1.539(18)
C4 H4A 0.9700
C4 H4B 0.9700
C4 H4C 0.9700
C5 H5A 0.9700
C5 H5B 0.9700
C5 H5C 0.9700
C6 C7 1.432(19)
C6 C9 1.45(2)
C7 C8 1.34(2)
C7 H7 0.9400
C8 C10 1.511(18)
C9 H9A 0.9700
C9 H9B 0.9700
C9 H9C 0.9700
C10 H10A 0.9700
C10 H10B 0.9700
C10 H10C 0.9700
C11 C12 1.412(18)
C11 C14 1.499(18)
C12 C13 1.314(18)
C12 H12 0.9400
C13 C15 1.530(18)
C14 H14A 0.9700
C14 H14B 0.9700
C14 H14C 0.9700
C15 H15A 0.9700
C15 H15B 0.9700
C15 H15C 0.9700
C16 C17 1.51(2)
C16 H16A 0.9800
C16 H16B 0.9800
C17 H17A 0.9700
C17 H17B 0.9700
C17 H17C 0.9700
C18 C19 1.49(2)
C18 H18A 0.9800
C18 H18B 0.9800
C19 H19A 0.9700
C19 H19B 0.9700
C19 H19C 0.9700
C20 C21 1.51(2)
C20 H20A 0.9800
C20 H20B 0.9800
C21 H21A 0.9700
C21 H21B 0.9700
C21 H21C 0.9700
C22 C23 1.57(3)
C22 H22A 0.9800
C22 H22B 0.9800
C23 H23A 0.9700
C23 H23B 0.9700
C23 H23C 0.9700
C24 Cl1 1.66(3)
C24 Cl2 1.86(5)
C24 H24A 0.9800
C24 H24B 0.9800
